data_7057698
loop_
_publ_author_name
'Wu, Dong-Fang'
'Shen, Hai-Yun'
'Chu, Xiao-Ya'
'Chang, Wen-Ju'
'Zhao, Li-Hua'
'Duan, Yao-Yao'
'Chen, Huan-Huan'
'Cui, Jian-Zhong'
'Gao, Hong-Ling'

_publ_section_title
;
 Modulating the magnetization dynamics of four phenoxo-O bridged Dy2
 complexes based on a Schiff base derived from 8-hydroxyquinoline
;
_journal_issue 20
_journal_name_full 'New Journal of Chemistry'
_journal_page_first 16836
_journal_paper_doi 10.1039/C8NJ02888E
_journal_volume 42
_journal_year 2018
_chemical_formula_moiety 'C24 H16 Dy F3 N4 O5 S, 2(C H4 O)'
_chemical_formula_sum 'C26 H24 Dy F3 N4 O7 S'
_chemical_formula_weight 756.05
_space_group_crystal_system monoclinic
_space_group_IT_number 14
_space_group_name_Hall '-P 2yn'
_space_group_name_H-M_alt 'P 1 21/n 1'
_symmetry_space_group_name_Hall '-P 2yn'
_symmetry_space_group_name_H-M 'P 1 21/n 1'
_atom_sites_solution_hydrogens mixed
_atom_sites_solution_primary direct
_audit_creation_date 2018-04-16
_audit_creation_method
;
Olex2 1.2
(compiled 2018.04.03 svn.r3497 for OlexSys, GUI svn.r5486)
;
_audit_update_record
;
2018-04-16 deposited with the CCDC.
2018-09-03 downloaded from the CCDC.
;
_cell_angle_alpha 90
_cell_angle_beta 94.844(8)
_cell_angle_gamma 90
_cell_formula_units_Z 4
_cell_length_a 12.574(3)
_cell_length_b 17.674(3)
_cell_length_c 13.177(3)
_cell_measurement_reflns_used 9405
_cell_measurement_temperature 113(2)
_cell_measurement_theta_max 27.5
_cell_measurement_theta_min 3.1
_cell_volume 2917.9(11)
_computing_cell_refinement 'CrystalClear-SM Expert 2.1 b42'
_computing_data_collection 'CrystalClear-SM Expert 2.1 b42 (Rigaku, 2015)'
_computing_data_reduction 'CrystalClear-SM Expert 2.1 b42'
_computing_molecular_graphics 'Olex2 (Dolomanov et al., 2009)'
_computing_publication_material 'Olex2 (Dolomanov et al., 2009)'
_computing_structure_refinement 'ShelXL (Sheldrick, 2015)'
_computing_structure_solution 'ShelXS (Sheldrick, 2008)'
_diffrn_ambient_temperature 113.15
_diffrn_detector_area_resol_mean 5.814
_diffrn_measured_fraction_theta_full 0.998
_diffrn_measured_fraction_theta_max 0.998
_diffrn_measurement_device_type 'Bruker P4'
_diffrn_measurement_method '\w scans'
_diffrn_radiation_monochromator graphite
_diffrn_radiation_type MoK\a
_diffrn_radiation_wavelength 0.71073
_diffrn_reflns_av_R_equivalents 0.0180
_diffrn_reflns_av_unetI/netI 0.0101
_diffrn_reflns_Laue_measured_fraction_full 0.998
_diffrn_reflns_Laue_measured_fraction_max 0.998
_diffrn_reflns_limit_h_max 14
_diffrn_reflns_limit_h_min -14
_diffrn_reflns_limit_k_max 21
_diffrn_reflns_limit_k_min -20
_diffrn_reflns_limit_l_max 15
_diffrn_reflns_limit_l_min -15
_diffrn_reflns_number 31465
_diffrn_reflns_point_group_measured_fraction_full 0.998
_diffrn_reflns_point_group_measured_fraction_max 0.998
_diffrn_reflns_theta_full 25.018
_diffrn_reflns_theta_max 25.018
_diffrn_reflns_theta_min 3.103
_exptl_absorpt_coefficient_mu 2.701
_exptl_absorpt_correction_T_max 0.7375
_exptl_absorpt_correction_T_min 0.6141
_exptl_absorpt_correction_type multi-scan
_exptl_absorpt_process_details 'REQAB (Rigaku, 1998)'
_exptl_crystal_colour red
_exptl_crystal_colour_primary red
_exptl_crystal_density_diffrn 1.721
_exptl_crystal_density_method "'not measured'"
_exptl_crystal_description prism
_exptl_crystal_F_000 1492
_exptl_crystal_size_max 0.2
_exptl_crystal_size_mid 0.18
_exptl_crystal_size_min 0.12
_refine_diff_density_max 1.691
_refine_diff_density_min -0.565
_refine_diff_density_rms 0.077
_refine_ls_extinction_method none
_refine_ls_goodness_of_fit_ref 1.077
_refine_ls_hydrogen_treatment mixed
_refine_ls_matrix_type full
_refine_ls_number_parameters 389
_refine_ls_number_reflns 5142
_refine_ls_number_restraints 3
_refine_ls_restrained_S_all 1.076
_refine_ls_R_factor_all 0.0244
_refine_ls_R_factor_gt 0.0234
_refine_ls_shift/su_max 0.000
_refine_ls_shift/su_mean 0.000
_refine_ls_structure_factor_coef Fsqd
_refine_ls_weighting_details 'w=1/[\s^2^(Fo^2^)+(0.0172P)^2^+8.4286P] where P=(Fo^2^+2Fc^2^)/3'
_refine_ls_weighting_scheme calc
_refine_ls_wR_factor_gt 0.0531
_refine_ls_wR_factor_ref 0.0536
_reflns_Friedel_coverage 0.000
_reflns_number_gt 4926
_reflns_number_total 5142
_reflns_threshold_expression 'I > 2\s(I)'
_cod_data_source_file c8nj02888e2.cif
_cod_data_source_block shelx
_cod_depositor_comments 'Adding full bibliography for 7057698--7057701.cif.'
_cod_original_cell_volume 2918.0(11)
_cod_database_code 7057698
_shelx_shelxl_version_number 2017/1
_shelx_space_group_comment
;
The symmetry employed for this shelxl refinement is uniquely defined
by the following loop, which should always be used as a source of
symmetry information in preference to the above space-group names.
They are only intended as comments.
;
_shelx_estimated_absorpt_t_max 0.738
_shelx_estimated_absorpt_t_min 0.614
_olex2_refinement_description
;
1. Fixed Uiso
 At 1.2 times of:
  All C(H) groups, All O(H,H) groups
 At 1.5 times of:
  All C(H,H,H) groups, All O(H) groups
2. Restrained distances
 H5A-H5B
 1.45 with sigma of 0.01
 O5-H5A = O5-H5B
 0.85 with sigma of 0.05
3.a Aromatic/amide H refined with riding coordinates:
 C3(H3), C4(H4), C5(H5), C7(H7), C8(H8), C10(H10), C13(H13), C14(H14),
 C15(H15), C16(H16), C17(H17), C18(H18), C19(H19), C22(H22)
3.b Idealised Me refined as rotating group:
 C25(H25A,H25B,H25C), C26(H26A,H26B,H26C)
3.c Idealised tetrahedral OH refined as rotating group:
 O6(H6), O7(H7A)
;
_olex2_submission_special_instructions 'No special instructions were received'

loop_
_space_group_symop_operation_xyz
'x, y, z'
'-x+1/2, y+1/2, -z+1/2'
'-x, -y, -z'
'x-1/2, -y-1/2, z-1/2'

loop_
_atom_site_label
_atom_site_type_symbol
_atom_site_fract_x
_atom_site_fract_y
_atom_site_fract_z
_atom_site_U_iso_or_equiv
_atom_site_adp_type
_atom_site_occupancy
_atom_site_site_symmetry_order
_atom_site_calc_flag
_atom_site_refinement_flags_posn
Dy1 Dy 0.13144(2) 0.00442(2) 0.93400(2) 0.01448(5) Uani 1 1 d .
S1 S -0.09961(8) 0.21381(6) 0.77990(7) 0.0399(2) Uani 1 1 d .
F1 F 0.2744(2) -0.09603(16) 0.6404(2) 0.0728(9) Uani 1 1 d .
F2 F 0.2911(2) 0.01229(15) 0.5779(2) 0.0694(9) Uani 1 1 d .
F3 F 0.1627(2) -0.0571(2) 0.5243(2) 0.0821(10) Uani 1 1 d .
O1 O -0.01325(15) -0.07251(11) 0.96943(15) 0.0160(4) Uani 1 1 d .
O2 O 0.24830(16) 0.10034(12) 0.89212(16) 0.0213(4) Uani 1 1 d .
O3 O 0.02283(17) 0.07792(12) 0.81947(16) 0.0243(5) Uani 1 1 d .
O4 O 0.15368(18) -0.03818(13) 0.76889(16) 0.0259(5) Uani 1 1 d .
O5 O 0.21661(18) 0.01694(14) 1.09763(16) 0.0250(5) Uani 1 1 d D
H5A H 0.284(2) 0.021(2) 1.111(3) 0.030 Uiso 1 1 d DR
H5B H 0.180(2) 0.041(2) 1.140(3) 0.030 Uiso 1 1 d DR
N1 N 0.1777(2) -0.13161(14) 0.95100(19) 0.0191(5) Uani 1 1 d .
N2 N 0.32427(19) -0.03174(14) 0.9189(2) 0.0204(5) Uani 1 1 d .
N3 N 0.3965(2) 0.02269(15) 0.8935(2) 0.0227(6) Uani 1 1 d .
N4 N 0.5245(2) 0.27971(17) 0.7865(2) 0.0339(7) Uani 1 1 d .
C1 C 0.0966(2) -0.18103(17) 0.9604(2) 0.0177(6) Uani 1 1 d .
C2 C -0.0059(2) -0.14828(17) 0.9699(2) 0.0177(6) Uani 1 1 d .
C3 C -0.0903(2) -0.19694(17) 0.9775(2) 0.0229(7) Uani 1 1 d .
H3 H -0.159699 -0.176945 0.983085 0.027 Uiso 1 1 calc R
C4 C -0.0754(3) -0.27626(18) 0.9772(3) 0.0275(7) Uani 1 1 d .
H4 H -0.135206 -0.308253 0.983205 0.033 Uiso 1 1 calc R
C5 C 0.0222(3) -0.30837(18) 0.9686(3) 0.0269(7) Uani 1 1 d .
H5 H 0.030179 -0.361825 0.968762 0.032 Uiso 1 1 calc R
C6 C 0.1112(3) -0.26085(17) 0.9594(2) 0.0227(6) Uani 1 1 d .
C7 C 0.2154(3) -0.28681(18) 0.9472(3) 0.0297(7) Uani 1 1 d .
H7 H 0.229326 -0.339620 0.946028 0.036 Uiso 1 1 calc R
C8 C 0.2964(3) -0.23665(19) 0.9371(3) 0.0309(8) Uani 1 1 d .
H8 H 0.366574 -0.254298 0.928902 0.037 Uiso 1 1 calc R
C9 C 0.2748(2) -0.15819(18) 0.9389(2) 0.0236(7) Uani 1 1 d .
C10 C 0.3555(3) -0.10118(18) 0.9223(3) 0.0263(7) Uani 1 1 d .
H10 H 0.427460 -0.114616 0.914481 0.032 Uiso 1 1 calc R
C11 C 0.3462(2) 0.08858(17) 0.8807(2) 0.0204(6) Uani 1 1 d .
C12 C 0.4105(2) 0.15400(18) 0.8474(2) 0.0219(6) Uani 1 1 d .
C13 C 0.5205(3) 0.1509(2) 0.8420(3) 0.0319(8) Uani 1 1 d .
H13 H 0.558960 0.105830 0.859320 0.038 Uiso 1 1 calc R
C14 C 0.5729(3) 0.2146(2) 0.8112(3) 0.0372(9) Uani 1 1 d .
H14 H 0.647850 0.211591 0.807397 0.045 Uiso 1 1 calc R
C15 C 0.4188(3) 0.2826(2) 0.7913(3) 0.0317(8) Uani 1 1 d .
H15 H 0.382620 0.328453 0.773402 0.038 Uiso 1 1 calc R
C16 C 0.3597(3) 0.22145(19) 0.8211(2) 0.0268(7) Uani 1 1 d .
H16 H 0.284642 0.225917 0.823565 0.032 Uiso 1 1 calc R
C17 C -0.1554(3) 0.2731(2) 0.6878(3) 0.0412(9) Uani 1 1 d .
H17 H -0.200336 0.314515 0.701233 0.049 Uiso 1 1 calc R
C18 C -0.1286(3) 0.2546(2) 0.5938(3) 0.0346(8) Uani 1 1 d .
H18 H -0.151982 0.281582 0.533624 0.042 Uiso 1 1 calc R
C19 C -0.0621(3) 0.19098(19) 0.5957(3) 0.0296(7) Uani 1 1 d .
H19 H -0.035987 0.169920 0.536265 0.035 Uiso 1 1 calc R
C20 C -0.0384(3) 0.16199(19) 0.6913(3) 0.0273(7) Uani 1 1 d .
C21 C 0.0281(3) 0.09795(18) 0.7276(2) 0.0256(7) Uani 1 1 d .
C22 C 0.0951(3) 0.0621(2) 0.6604(2) 0.0300(8) Uani 1 1 d .
H22 H 0.101015 0.083543 0.594981 0.036 Uiso 1 1 calc R
C23 C 0.1511(3) -0.00184(18) 0.6867(3) 0.0259(7) Uani 1 1 d .
C24 C 0.2220(3) -0.0363(2) 0.6081(3) 0.0362(9) Uani 1 1 d .
O6 O 0.58030(18) 0.96330(16) 0.8291(2) 0.0376(6) Uani 1 1 d .
H6 H 0.528750 0.984668 0.853900 0.056 Uiso 1 1 calc GR
C25 C 0.5586(4) 0.9566(4) 0.7235(4) 0.0746(18) Uani 1 1 d .
H25A H 0.548703 1.007047 0.693377 0.112 Uiso 1 1 calc GR
H25B H 0.493501 0.926731 0.708679 0.112 Uiso 1 1 calc GR
H25C H 0.618523 0.931295 0.694635 0.112 Uiso 1 1 calc GR
O7 O 0.1510(2) 0.09812(15) 0.25164(18) 0.0404(6) Uani 1 1 d .
H7A H 0.105435 0.132966 0.249582 0.061 Uiso 1 1 calc GR
C26 C 0.1499(3) 0.0592(2) 0.3435(3) 0.0447(10) Uani 1 1 d .
H26A H 0.192228 0.087121 0.397040 0.067 Uiso 1 1 calc GR
H26B H 0.180613 0.008733 0.336330 0.067 Uiso 1 1 calc GR
H26C H 0.076264 0.054494 0.361667 0.067 Uiso 1 1 calc GR

loop_
_atom_site_aniso_label
_atom_site_aniso_U_11
_atom_site_aniso_U_22
_atom_site_aniso_U_33
_atom_site_aniso_U_23
_atom_site_aniso_U_13
_atom_site_aniso_U_12
Dy1 0.01355(8) 0.01430(8) 0.01609(8) 0.00187(5) 0.00423(5) 0.00137(5)
S1 0.0488(6) 0.0430(5) 0.0282(5) 0.0057(4) 0.0051(4) 0.0233(4)
F1 0.092(2) 0.0689(18) 0.0635(18) 0.0167(14) 0.0440(16) 0.0516(17)
F2 0.0754(19) 0.0471(15) 0.095(2) -0.0093(14) 0.0602(17) -0.0084(13)
F3 0.072(2) 0.120(3) 0.0542(17) -0.0479(18) 0.0044(15) 0.0085(19)
O1 0.0140(10) 0.0147(10) 0.0197(10) 0.0001(8) 0.0029(8) 0.0010(8)
O2 0.0187(11) 0.0193(11) 0.0267(11) 0.0011(9) 0.0069(9) -0.0009(8)
O3 0.0280(12) 0.0241(11) 0.0204(11) 0.0044(9) -0.0001(9) 0.0043(9)
O4 0.0296(12) 0.0268(12) 0.0220(12) -0.0022(9) 0.0070(9) -0.0010(10)
O5 0.0147(11) 0.0396(13) 0.0207(11) -0.0040(10) 0.0021(9) 0.0068(10)
N1 0.0185(13) 0.0192(13) 0.0200(13) 0.0022(10) 0.0047(10) 0.0030(10)
N2 0.0153(12) 0.0213(13) 0.0255(14) 0.0023(11) 0.0058(10) -0.0008(10)
N3 0.0167(13) 0.0240(14) 0.0285(14) 0.0018(11) 0.0087(11) -0.0022(11)
N4 0.0402(18) 0.0346(17) 0.0279(15) 0.0015(13) 0.0083(13) -0.0153(14)
C1 0.0177(14) 0.0189(15) 0.0168(14) 0.0009(11) 0.0031(11) 0.0004(12)
C2 0.0198(15) 0.0168(14) 0.0166(14) -0.0008(11) 0.0027(11) 0.0004(12)
C3 0.0181(15) 0.0210(16) 0.0301(17) -0.0036(13) 0.0051(13) -0.0011(12)
C4 0.0274(17) 0.0194(16) 0.0368(19) -0.0016(14) 0.0084(14) -0.0069(13)
C5 0.0339(18) 0.0147(15) 0.0327(18) -0.0004(13) 0.0059(14) -0.0016(13)
C6 0.0267(16) 0.0188(15) 0.0228(16) 0.0017(12) 0.0043(13) 0.0027(13)
C7 0.0310(18) 0.0174(16) 0.041(2) 0.0030(14) 0.0075(15) 0.0065(13)
C8 0.0230(17) 0.0239(17) 0.047(2) 0.0031(15) 0.0087(15) 0.0090(13)
C9 0.0188(15) 0.0222(16) 0.0306(17) 0.0036(13) 0.0061(13) 0.0041(12)
C10 0.0185(16) 0.0268(17) 0.0348(19) 0.0030(14) 0.0090(13) 0.0057(13)
C11 0.0214(16) 0.0240(16) 0.0167(15) -0.0014(12) 0.0061(12) -0.0029(12)
C12 0.0242(16) 0.0245(16) 0.0177(15) -0.0015(12) 0.0061(12) -0.0059(13)
C13 0.0269(18) 0.0338(19) 0.036(2) 0.0036(15) 0.0088(15) -0.0057(15)
C14 0.0293(19) 0.041(2) 0.042(2) 0.0039(17) 0.0097(16) -0.0113(16)
C15 0.043(2) 0.0253(18) 0.0274(18) 0.0019(14) 0.0068(15) -0.0075(15)
C16 0.0283(17) 0.0269(17) 0.0260(17) -0.0008(13) 0.0071(13) -0.0039(14)
C17 0.043(2) 0.040(2) 0.040(2) 0.0103(17) 0.0033(17) 0.0137(18)
C18 0.0296(18) 0.041(2) 0.034(2) 0.0139(16) 0.0026(15) 0.0047(16)
C19 0.0210(16) 0.0312(18) 0.0358(19) 0.0126(15) -0.0014(14) 0.0009(14)
C20 0.0255(17) 0.0291(18) 0.0270(17) 0.0032(14) -0.0003(13) -0.0019(14)
C21 0.0290(17) 0.0210(16) 0.0258(17) 0.0050(13) -0.0032(13) -0.0041(13)
C22 0.0365(19) 0.0362(19) 0.0179(16) 0.0034(14) 0.0064(14) -0.0049(15)
C23 0.0288(17) 0.0246(17) 0.0247(17) -0.0029(13) 0.0051(13) -0.0077(13)
C24 0.059(2) 0.0268(18) 0.0234(18) 0.0002(14) 0.0086(17) -0.0094(17)
O6 0.0140(11) 0.0517(17) 0.0475(16) -0.0177(13) 0.0054(10) 0.0020(11)
C25 0.041(3) 0.130(5) 0.053(3) -0.028(3) 0.001(2) 0.021(3)
O7 0.0571(17) 0.0399(15) 0.0250(13) -0.0018(11) 0.0072(12) 0.0242(13)
C26 0.048(2) 0.046(2) 0.042(2) 0.0022(19) 0.0108(19) 0.0028(19)

loop_
_atom_type_symbol
_atom_type_description
_atom_type_scat_dispersion_real
_atom_type_scat_dispersion_imag
_atom_type_scat_source
C C 0.0033 0.0016 'International Tables Vol C Tables 4.2.6.8 and 6.1.1.4'
H H 0.0000 0.0000 'International Tables Vol C Tables 4.2.6.8 and 6.1.1.4'
Dy Dy -0.1892 4.4098 'International Tables Vol C Tables 4.2.6.8 and 6.1.1.4'
F F 0.0171 0.0103 'International Tables Vol C Tables 4.2.6.8 and 6.1.1.4'
N N 0.0061 0.0033 'International Tables Vol C Tables 4.2.6.8 and 6.1.1.4'
O O 0.0106 0.0060 'International Tables Vol C Tables 4.2.6.8 and 6.1.1.4'
S S 0.1246 0.1234 'International Tables Vol C Tables 4.2.6.8 and 6.1.1.4'

loop_
_geom_angle_atom_site_label_1
_geom_angle_atom_site_label_2
_geom_angle_atom_site_label_3
_geom_angle
_geom_angle_site_symmetry_1
_geom_angle_site_symmetry_3
O1 Dy1 Dy1 35.05(5) . 3_557
O1 Dy1 Dy1 34.78(5) 3_557 3_557
O1 Dy1 O1 69.83(8) . 3_557
O1 Dy1 N1 126.72(7) 3_557 .
O1 Dy1 N1 66.46(7) . .
O1 Dy1 N2 145.10(8) 3_557 .
O1 Dy1 N2 129.23(7) . .
O2 Dy1 Dy1 135.50(5) . 3_557
O2 Dy1 O1 168.07(7) . .
O2 Dy1 O1 101.18(7) . 3_557
O2 Dy1 O3 77.86(8) . .
O2 Dy1 O4 83.52(8) . .
O2 Dy1 N1 125.22(8) . .
O2 Dy1 N2 62.59(8) . .
O3 Dy1 Dy1 80.68(6) . 3_557
O3 Dy1 O1 72.89(7) . 3_557
O3 Dy1 O1 91.71(7) . .
O3 Dy1 N1 135.72(8) . .
O3 Dy1 N2 126.85(8) . .
O4 Dy1 Dy1 125.37(6) . 3_557
O4 Dy1 O1 142.49(7) . 3_557
O4 Dy1 O1 98.85(7) . .
O4 Dy1 O3 71.84(8) . .
O4 Dy1 N1 74.13(8) . .
O4 Dy1 N2 69.84(8) . .
O5 Dy1 Dy1 86.06(6) . 3_557
O5 Dy1 O1 100.01(8) . .
O5 Dy1 O1 73.44(7) . 3_557
O5 Dy1 O2 84.32(8) . .
O5 Dy1 O3 137.69(8) . .
O5 Dy1 O4 143.80(8) . .
O5 Dy1 N1 85.57(8) . .
O5 Dy1 N2 74.28(8) . .
N1 Dy1 Dy1 97.07(6) . 3_557
N1 Dy1 N2 62.83(8) . .
N2 Dy1 Dy1 152.39(6) . 3_557
C17 S1 C20 91.43(18) . .
Dy1 O1 Dy1 110.17(8) . 3_557
C2 O1 Dy1 121.59(17) . .
C2 O1 Dy1 123.47(17) . 3_557
C11 O2 Dy1 122.94(19) . .
C21 O3 Dy1 134.0(2) . .
C23 O4 Dy1 129.8(2) . .
Dy1 O5 H5A 125(2) . .
Dy1 O5 H5B 115(2) . .
H5A O5 H5B 113(3) . .
C1 N1 Dy1 117.40(19) . .
C9 N1 Dy1 122.8(2) . .
C9 N1 C1 119.2(3) . .
N3 N2 Dy1 119.76(18) . .
C10 N2 Dy1 121.9(2) . .
C10 N2 N3 117.8(3) . .
C11 N3 N2 109.0(2) . .
C14 N4 C15 117.2(3) . .
N1 C1 C2 116.0(3) . .
N1 C1 C6 122.6(3) . .
C6 C1 C2 121.4(3) . .
O1 C2 C1 117.8(3) . .
O1 C2 C3 124.8(3) . .
C3 C2 C1 117.4(3) . .
C2 C3 H3 119.5 . .
C2 C3 C4 121.0(3) . .
C4 C3 H3 119.5 . .
C3 C4 H4 118.9 . .
C5 C4 C3 122.2(3) . .
C5 C4 H4 118.9 . .
C4 C5 H5 120.5 . .
C4 C5 C6 118.9(3) . .
C6 C5 H5 120.5 . .
C5 C6 C1 119.1(3) . .
C7 C6 C1 116.4(3) . .
C7 C6 C5 124.5(3) . .
C6 C7 H7 119.7 . .
C8 C7 C6 120.5(3) . .
C8 C7 H7 119.7 . .
C7 C8 H8 120.4 . .
C7 C8 C9 119.3(3) . .
C9 C8 H8 120.4 . .
N1 C9 C8 121.9(3) . .
N1 C9 C10 115.5(3) . .
C8 C9 C10 122.6(3) . .
N2 C10 C9 116.8(3) . .
N2 C10 H10 121.6 . .
C9 C10 H10 121.6 . .
O2 C11 N3 125.7(3) . .
O2 C11 C12 117.4(3) . .
N3 C11 C12 116.8(3) . .
C13 C12 C11 123.2(3) . .
C16 C12 C11 119.3(3) . .
C16 C12 C13 117.5(3) . .
C12 C13 H13 120.5 . .
C14 C13 C12 118.9(3) . .
C14 C13 H13 120.5 . .
N4 C14 C13 123.9(3) . .
N4 C14 H14 118.0 . .
C13 C14 H14 118.0 . .
N4 C15 H15 118.6 . .
N4 C15 C16 122.9(3) . .
C16 C15 H15 118.6 . .
C12 C16 C15 119.6(3) . .
C12 C16 H16 120.2 . .
C15 C16 H16 120.2 . .
S1 C17 H17 123.7 . .
C18 C17 S1 112.5(3) . .
C18 C17 H17 123.7 . .
C17 C18 H18 124.1 . .
C17 C18 C19 111.9(3) . .
C19 C18 H18 124.1 . .
C18 C19 H19 123.2 . .
C20 C19 C18 113.6(3) . .
C20 C19 H19 123.2 . .
C19 C20 S1 110.5(3) . .
C19 C20 C21 131.6(3) . .
C21 C20 S1 117.8(2) . .
O3 C21 C20 116.9(3) . .
O3 C21 C22 123.5(3) . .
C22 C21 C20 119.6(3) . .
C21 C22 H22 118.9 . .
C23 C22 C21 122.1(3) . .
C23 C22 H22 118.9 . .
O4 C23 C22 128.3(3) . .
O4 C23 C24 113.6(3) . .
C22 C23 C24 118.1(3) . .
F1 C24 F2 107.7(4) . .
F1 C24 F3 106.3(3) . .
F1 C24 C23 113.9(3) . .
F2 C24 F3 105.6(3) . .
F2 C24 C23 112.3(3) . .
F3 C24 C23 110.4(3) . .
C25 O6 H6 109.5 . .
O6 C25 H25A 109.5 . .
O6 C25 H25B 109.5 . .
O6 C25 H25C 109.5 . .
H25A C25 H25B 109.5 . .
H25A C25 H25C 109.5 . .
H25B C25 H25C 109.5 . .
C26 O7 H7A 109.5 . .
O7 C26 H26A 109.5 . .
O7 C26 H26B 109.5 . .
O7 C26 H26C 109.5 . .
H26A C26 H26B 109.5 . .
H26A C26 H26C 109.5 . .
H26B C26 H26C 109.5 . .

loop_
_geom_bond_atom_site_label_1
_geom_bond_atom_site_label_2
_geom_bond_distance
_geom_bond_site_symmetry_2
Dy1 Dy1 3.8661(8) 3_557
Dy1 O1 2.3654(19) 3_557
Dy1 O1 2.3494(19) .
Dy1 O2 2.340(2) .
Dy1 O3 2.341(2) .
Dy1 O4 2.341(2) .
Dy1 O5 2.336(2) .
Dy1 N1 2.479(2) .
Dy1 N2 2.531(2) .
S1 C17 1.709(4) .
S1 C20 1.717(4) .
F1 C24 1.296(5) .
F2 C24 1.307(4) .
F3 C24 1.330(5) .
O1 C2 1.342(4) .
O2 C11 1.270(4) .
O3 C21 1.269(4) .
O4 C23 1.257(4) .
O5 H5A 0.86(3) .
O5 H5B 0.86(3) .
N1 C1 1.356(4) .
N1 C9 1.331(4) .
N2 N3 1.383(4) .
N2 C10 1.288(4) .
N3 C11 1.329(4) .
N4 C14 1.329(5) .
N4 C15 1.337(5) .
C1 C2 1.427(4) .
C1 C6 1.423(4) .
C2 C3 1.376(4) .
C3 H3 0.9500 .
C3 C4 1.414(4) .
C4 H4 0.9500 .
C4 C5 1.365(5) .
C5 H5 0.9500 .
C5 C6 1.412(4) .
C6 C7 1.411(4) .
C7 H7 0.9500 .
C7 C8 1.366(5) .
C8 H8 0.9500 .
C8 C9 1.414(5) .
C9 C10 1.458(4) .
C10 H10 0.9500 .
C11 C12 1.498(4) .
C12 C13 1.392(5) .
C12 C16 1.383(5) .
C13 H13 0.9500 .
C13 C14 1.381(5) .
C14 H14 0.9500 .
C15 H15 0.9500 .
C15 C16 1.387(5) .
C16 H16 0.9500 .
C17 H17 0.9500 .
C17 C18 1.352(5) .
C18 H18 0.9500 .
C18 C19 1.400(5) .
C19 H19 0.9500 .
C19 C20 1.370(5) .
C20 C21 1.463(5) .
C21 C22 1.421(5) .
C22 H22 0.9500 .
C22 C23 1.361(5) .
C23 C24 1.549(5) .
O6 H6 0.8400 .
O6 C25 1.399(5) .
C25 H25A 0.9800 .
C25 H25B 0.9800 .
C25 H25C 0.9800 .
O7 H7A 0.8400 .
O7 C26 1.393(5) .
C26 H26A 0.9800 .
C26 H26B 0.9800 .
C26 H26C 0.9800 .

loop_
_geom_torsion_atom_site_label_1
_geom_torsion_atom_site_label_2
_geom_torsion_atom_site_label_3
_geom_torsion_atom_site_label_4
_geom_torsion
_geom_torsion_site_symmetry_1
Dy1 O1 C2 C1 7.5(3) .
Dy1 O1 C2 C1 -145.6(2) 3_557
Dy1 O1 C2 C3 -171.6(2) .
Dy1 O1 C2 C3 35.3(4) 3_557
Dy1 O2 C11 N3 -2.2(4) .
Dy1 O2 C11 C12 176.19(19) .
Dy1 O3 C21 C20 -162.4(2) .
Dy1 O3 C21 C22 17.0(5) .
Dy1 O4 C23 C22 -29.3(5) .
Dy1 O4 C23 C24 150.5(2) .
Dy1 N1 C1 C2 -6.2(3) .
Dy1 N1 C1 C6 172.9(2) .
Dy1 N1 C9 C8 -172.5(3) .
Dy1 N1 C9 C10 4.5(4) .
Dy1 N2 N3 C11 -0.2(3) .
Dy1 N2 C10 C9 -2.0(4) .
S1 C17 C18 C19 0.4(4) .
S1 C20 C21 O3 10.6(4) .
S1 C20 C21 C22 -168.8(3) .
O1 C2 C3 C4 179.9(3) .
O2 C11 C12 C13 173.3(3) .
O2 C11 C12 C16 -6.2(4) .
O3 C21 C22 C23 6.9(5) .
O4 C23 C24 F1 -1.4(5) .
O4 C23 C24 F2 -124.2(4) .
O4 C23 C24 F3 118.2(4) .
N1 C1 C2 O1 -0.4(4) .
N1 C1 C2 C3 178.8(3) .
N1 C1 C6 C5 -179.4(3) .
N1 C1 C6 C7 -0.5(5) .
N1 C9 C10 N2 -1.5(5) .
N2 N3 C11 O2 1.5(4) .
N2 N3 C11 C12 -176.9(2) .
N3 N2 C10 C9 -173.9(3) .
N3 C11 C12 C13 -8.2(5) .
N3 C11 C12 C16 172.3(3) .
N4 C15 C16 C12 -0.1(5) .
C1 N1 C9 C8 -1.0(5) .
C1 N1 C9 C10 175.9(3) .
C1 C2 C3 C4 0.8(5) .
C1 C6 C7 C8 0.0(5) .
C2 C1 C6 C5 -0.3(5) .
C2 C1 C6 C7 178.5(3) .
C2 C3 C4 C5 -0.5(5) .
C3 C4 C5 C6 -0.2(5) .
C4 C5 C6 C1 0.6(5) .
C4 C5 C6 C7 -178.2(3) .
C5 C6 C7 C8 178.8(3) .
C6 C1 C2 O1 -179.5(3) .
C6 C1 C2 C3 -0.4(4) .
C6 C7 C8 C9 -0.1(5) .
C7 C8 C9 N1 0.6(5) .
C7 C8 C9 C10 -176.2(3) .
C8 C9 C10 N2 175.4(3) .
C9 N1 C1 C2 -178.1(3) .
C9 N1 C1 C6 1.0(4) .
C10 N2 N3 C11 171.8(3) .
C11 C12 C13 C14 -179.5(3) .
C11 C12 C16 C15 179.3(3) .
C12 C13 C14 N4 0.5(6) .
C13 C12 C16 C15 -0.2(5) .
C14 N4 C15 C16 0.5(5) .
C15 N4 C14 C13 -0.7(6) .
C16 C12 C13 C14 0.0(5) .
C17 S1 C20 C19 -0.1(3) .
C17 S1 C20 C21 179.3(3) .
C17 C18 C19 C20 -0.5(5) .
C18 C19 C20 S1 0.3(4) .
C18 C19 C20 C21 -178.9(3) .
C19 C20 C21 O3 -170.1(3) .
C19 C20 C21 C22 10.5(6) .
C20 S1 C17 C18 -0.2(3) .
C20 C21 C22 C23 -173.8(3) .
C21 C22 C23 O4 0.0(6) .
C21 C22 C23 C24 -179.8(3) .
C22 C23 C24 F1 178.4(3) .
C22 C23 C24 F2 55.7(5) .
C22 C23 C24 F3 -62.0(4) .
